data_7720799
loop_
_publ_author_name
'Grandstaff, Kristin D.'
'Carbonel, Halen'
'Brown, Seth N.'

_publ_section_title
;
 Iridium complexes of a chelating bis(iminoxolene): augmentation of
 metal-metal &#x3c0; bonding by metal-ligand &#x3c0; bonding.
;
_journal_issue 5
_journal_name_full 'Dalton transactions (Cambridge, England : 2003)'
_journal_page_first 2088
_journal_page_last 2099
_journal_paper_doi 10.1039/d5dt02509e
_journal_volume 55
_journal_year 2026
_chemical_formula_moiety 'C10 H10 Co 1+, C44 H52 Ir N2 O6 1-, 2.5(C4 H8 O)'
_chemical_formula_sum 'C64 H82 Co Ir N2 O8.5'
_chemical_formula_weight 1266.44
_chemical_name_common '[Cp2Co][(Egan)Ir] . 2.5 THF'
_chemical_name_systematic
;
 Cobaltocenium (1,2-ethanediylbis-(2-(3,5-di-tert-butyl-2-oxy)phenyl-
imino)benzoate)iridate semiquin-tetrahydrofuran solvate
;
_space_group_crystal_system orthorhombic
_space_group_IT_number 60
_space_group_name_Hall '-P 2n 2ab'
_space_group_name_H-M_alt 'P b c n'
_atom_sites_solution_hydrogens mixed
_atom_sites_solution_primary dual
_atom_sites_solution_secondary difmap
_audit_creation_method SHELXL-2013
_audit_update_record
;
2025-09-23 deposited with the CCDC.	2026-01-06 downloaded from the CCDC.
;
_cell_angle_alpha 90
_cell_angle_beta 90
_cell_angle_gamma 90
_cell_formula_units_Z 8
_cell_length_a 22.6380(19)
_cell_length_b 19.1554(16)
_cell_length_c 27.048(2)
_cell_measurement_reflns_used 9852
_cell_measurement_temperature 120(2)
_cell_measurement_theta_max 74.3505
_cell_measurement_theta_min 3.016
_cell_volume 11729.1(16)
_computing_cell_refinement 'Bruker SAINT (Bruker, 2021)'
_computing_data_collection 'Bruker APEX-4 (Bruker, 2021)'
_computing_data_reduction 'Bruker SAINT (Bruker, 2021)'
_computing_molecular_graphics 'Mercury (Macrae et al., 2020)'
_computing_publication_material 'FinalCIF (Kratzert, 2023)/CIFTAB (Sheldrick, 2008)'
_computing_structure_refinement 'SHELXL-2019/2 (Sheldrick, 2019)'
_computing_structure_solution 'SHELXT 2018/2 (Sheldrick, 2018)'
_diffrn_ambient_temperature 120(2)
_diffrn_detector 'CMOS Area Detector'
_diffrn_detector_area_resol_mean 7.41
_diffrn_detector_type 'Bruker PHOTON-III'
_diffrn_measured_fraction_theta_full 1.000
_diffrn_measured_fraction_theta_max 0.994
_diffrn_measurement_device 'four-circle diffractometer'
_diffrn_measurement_device_type 'Bruker Venture'
_diffrn_measurement_method 'combination of \w and \f-scans'
_diffrn_radiation_monochromator 'HELIOS Multi-layer'
_diffrn_radiation_probe x-ray
_diffrn_radiation_source 'Incoatec Diamond micro-focus'
_diffrn_radiation_type CuK\a
_diffrn_radiation_wavelength 1.54178
_diffrn_reflns_av_R_equivalents 0.1483
_diffrn_reflns_av_unetI/netI 0.0249
_diffrn_reflns_Laue_measured_fraction_full 1.000
_diffrn_reflns_Laue_measured_fraction_max 0.994
_diffrn_reflns_limit_h_max 28
_diffrn_reflns_limit_h_min -28
_diffrn_reflns_limit_k_max 23
_diffrn_reflns_limit_k_min -23
_diffrn_reflns_limit_l_max 33
_diffrn_reflns_limit_l_min -33
_diffrn_reflns_number 566465
_diffrn_reflns_point_group_measured_fraction_full 1.000
_diffrn_reflns_point_group_measured_fraction_max 0.994
_diffrn_reflns_theta_full 67.679
_diffrn_reflns_theta_max 74.838
_diffrn_reflns_theta_min 3.022
_diffrn_source micro-focus
_diffrn_source_current 1.2
_diffrn_source_type 'Incoatec Diamond'
_diffrn_source_voltage 50.0
_exptl_absorpt_coefficient_mu 6.994
_exptl_absorpt_correction_T_max 0.5912
_exptl_absorpt_correction_T_min 0.4999
_exptl_absorpt_correction_type numerical
_exptl_absorpt_process_details
;
 SADABS 2016/2: Krause, L., Herbst-Irmer, R., Sheldrick G.M. 
& Stalke D., J. Appl. Cryst. 48 (2015) 3-10
;
_exptl_crystal_colour blue
_exptl_crystal_density_diffrn 1.434
_exptl_crystal_density_method 'not measured'
_exptl_crystal_description block
_exptl_crystal_F_000 5216
_exptl_crystal_recrystallization_method
;
Crystals were grown by liquid diffusion of cyclohexane into 
a solution of the compound dissolved in THF at room temperature
in an inert atmosphere glovebox.
;
_exptl_crystal_size_max 0.095
_exptl_crystal_size_mid 0.074
_exptl_crystal_size_min 0.070
_exptl_transmission_factor_max 0.5912
_exptl_transmission_factor_min 0.4999
_refine_diff_density_max 1.181
_refine_diff_density_min -0.686
_refine_diff_density_rms 0.127
_refine_ls_extinction_method none
_refine_ls_goodness_of_fit_ref 1.042
_refine_ls_hydrogen_treatment mixed
_refine_ls_matrix_type full
_refine_ls_number_parameters 970
_refine_ls_number_reflns 11980
_refine_ls_number_restraints 5
_refine_ls_restrained_S_all 1.045
_refine_ls_R_factor_all 0.0299
_refine_ls_R_factor_gt 0.0248
_refine_ls_shift/su_max 0.003
_refine_ls_shift/su_mean 0.000
_refine_ls_structure_factor_coef Fsqd
_refine_ls_weighting_details 'w=1/[\s^2^(Fo^2^)+(0.0361P)^2^+7.8196P] where P=(Fo^2^+2Fc^2^)/3'
_refine_ls_weighting_scheme calc
_refine_ls_wR_factor_gt 0.0617
_refine_ls_wR_factor_ref 0.0645
_reflns_Friedel_coverage 0.000
_reflns_number_gt 10475
_reflns_number_total 11980
_reflns_threshold_expression 'I > 2\s(I)'
_cod_data_source_file d5dt02509e2.cif
_cod_data_source_block eganiranion
_cod_depositor_comments
;
The following automatic conversions were performed:

data item '_diffrn_radiation_probe' value 'X-ray' was changed to
'x-ray' in accordance with the
/home/data/users/saulius/crontab/automatic-downloads/current/RSC/lib/dictionaries/cif_core.dic
dictionary named 'cif_core.dic' version 2.4.2 last updated on
2011-04-26.

Automatic conversion script
Id: cif_fix_values 8170 2020-07-09 18:12:32Z antanas 
;
_cod_original_cell_volume 11729.1(17)
_cod_original_formula_sum 'C64 H82 Co Ir N2 O8.50'
_cod_database_code 7720799
_shelx_space_group_comment
;
The symmetry employed for this shelxl refinement is uniquely defined
by the following loop, which should always be used as a source of
symmetry information in preference to the above space-group names.
They are only intended as comments.
;
_shelx_estimated_absorpt_t_min 0.556
_shelx_estimated_absorpt_t_max 0.640
_shelxl_version_number 2013-4

loop_
_space_group_symop_operation_xyz
'x, y, z'
'-x+1/2, -y+1/2, z+1/2'
'-x, y, -z+1/2'
'x+1/2, -y+1/2, -z'
'-x, -y, -z'
'x-1/2, y-1/2, -z-1/2'
'x, -y, z-1/2'
'-x-1/2, y-1/2, z'

loop_
_atom_site_label
_atom_site_type_symbol
_atom_site_fract_x
_atom_site_fract_y
_atom_site_fract_z
_atom_site_U_iso_or_equiv
_atom_site_adp_type
_atom_site_occupancy
_atom_site_site_symmetry_order
_atom_site_calc_flag
_atom_site_refinement_flags_posn
_atom_site_refinement_flags_adp
_atom_site_refinement_flags_occupancy
_atom_site_disorder_assembly
_atom_site_disorder_group
Ir Ir 0.30418(2) 0.36654(2) 0.47455(2) 0.01762(4) Uani 1 1 d . . . . .
Co Co 0.28098(2) 0.08755(2) 0.50203(2) 0.02351(8) Uani 1 1 d . . . . .
O1 O 0.34197(7) 0.41617(8) 0.41708(5) 0.0213(3) Uani 1 1 d . . . . .
O2 O 0.26865(7) 0.32989(8) 0.53790(6) 0.0221(3) Uani 1 1 d . . . . .
N1 N 0.23595(8) 0.37574(9) 0.43143(7) 0.0204(3) Uani 1 1 d . . . . .
N2 N 0.37545(8) 0.34028(9) 0.50917(6) 0.0203(3) Uani 1 1 d . . . . .
C1 C 0.31518(12) 0.26794(14) 0.32174(9) 0.0297(5) Uani 1 1 d . . . . .
H1A H 0.3207(15) 0.3118(19) 0.3086(13) 0.030(8) Uiso 1 1 d . . . . .
H1B H 0.2991(16) 0.2383(18) 0.2971(14) 0.032(8) Uiso 1 1 d . . . . .
C2 C 0.37159(12) 0.23630(14) 0.34068(9) 0.0302(5) Uani 1 1 d . . . . .
H2A H 0.4010(18) 0.2279(19) 0.3162(15) 0.041(9) Uiso 1 1 d . . . . .
H2B H 0.3635(15) 0.1937(18) 0.3597(13) 0.030(8) Uiso 1 1 d . . . . .
O10 O 0.19767(9) 0.26443(13) 0.30839(7) 0.0419(5) Uani 1 1 d . . . . .
O11 O 0.27365(7) 0.27228(8) 0.36200(6) 0.0251(3) Uani 1 1 d . . . . .
C11 C 0.30395(9) 0.43815(11) 0.38315(8) 0.0198(4) Uani 1 1 d . . . . .
C12 C 0.24494(10) 0.41538(10) 0.38836(7) 0.0202(4) Uani 1 1 d . . . . .
C13 C 0.20100(10) 0.43342(11) 0.35439(8) 0.0221(4) Uani 1 1 d . . . . .
H13 H 0.1641(15) 0.4162(15) 0.3600(11) 0.022(6) Uiso 1 1 d . . . . .
C14 C 0.21524(11) 0.47590(11) 0.31444(8) 0.0231(4) Uani 1 1 d . . . . .
C15 C 0.27390(11) 0.49979(12) 0.31028(8) 0.0243(4) Uani 1 1 d . . . . .
H15 H 0.2831(15) 0.5303(17) 0.2832(13) 0.029(7) Uiso 1 1 d . . . . .
C16 C 0.31915(10) 0.48252(11) 0.34298(8) 0.0219(4) Uani 1 1 d . . . . .
C17 C 0.38286(10) 0.50771(12) 0.33457(8) 0.0238(4) Uani 1 1 d . . . . .
C18 C 0.16985(11) 0.49675(12) 0.27479(8) 0.0264(5) Uani 1 1 d . . . . .
O20 O 0.39412(9) 0.21823(10) 0.43867(7) 0.0342(4) Uani 1 1 d . . . . .
O21 O 0.40399(8) 0.28574(9) 0.37069(6) 0.0272(3) Uani 1 1 d . . . . .
C21 C 0.30822(10) 0.30480(11) 0.56988(8) 0.0224(4) Uani 1 1 d . . . . .
C22 C 0.36813(10) 0.30643(11) 0.55446(8) 0.0223(4) Uani 1 1 d . . . . .
C23 C 0.41284(11) 0.27763(12) 0.58349(9) 0.0252(4) Uani 1 1 d . . . . .
H23 H 0.4470(17) 0.2772(17) 0.5717(13) 0.030(8) Uiso 1 1 d . . . . .
C24 C 0.39910(11) 0.25008(13) 0.62983(9) 0.0295(5) Uani 1 1 d . . . . .
C25 C 0.34021(12) 0.25270(13) 0.64571(9) 0.0292(5) Uani 1 1 d . . . . .
H25 H 0.3313(15) 0.2352(17) 0.6768(14) 0.031(8) Uiso 1 1 d . . . . .
C26 C 0.29370(11) 0.27921(12) 0.61730(8) 0.0249(4) Uani 1 1 d . . . . .
C27 C 0.23048(11) 0.28284(13) 0.63781(8) 0.0285(5) Uani 1 1 d . . . . .
C28 C 0.44903(13) 0.22075(16) 0.66222(10) 0.0392(6) Uani 1 1 d . . . . .
C30 C 0.21593(11) 0.27292(12) 0.34995(9) 0.0267(4) Uani 1 1 d . . . . .
C31 C 0.17733(10) 0.28075(12) 0.39444(8) 0.0241(4) Uani 1 1 d . . . . .
C32 C 0.18789(9) 0.32875(11) 0.43294(8) 0.0215(4) Uani 1 1 d . . . . .
C33 C 0.15126(11) 0.32702(13) 0.47464(9) 0.0260(4) Uani 1 1 d . . . . .
H33 H 0.1602(16) 0.3561(18) 0.5001(13) 0.032(8) Uiso 1 1 d . . . . .
C34 C 0.10534(11) 0.27886(14) 0.47797(10) 0.0318(5) Uani 1 1 d . . . . .
H34 H 0.0817(14) 0.2811(15) 0.5063(12) 0.023(7) Uiso 1 1 d . . . . .
C35 C 0.09470(11) 0.23253(14) 0.43951(11) 0.0336(5) Uani 1 1 d . . . . .
H35 H 0.0629(16) 0.2008(18) 0.4413(13) 0.032(8) Uiso 1 1 d . . . . .
C36 C 0.12989(11) 0.23402(13) 0.39791(10) 0.0300(5) Uani 1 1 d . . . . .
H36 H 0.1225(15) 0.2013(18) 0.3686(13) 0.033(8) Uiso 1 1 d . . . . .
C40 C 0.41169(10) 0.27064(12) 0.41891(8) 0.0253(4) Uani 1 1 d . . . . .
C41 C 0.44915(10) 0.32429(11) 0.44393(8) 0.0227(4) Uani 1 1 d . . . . .
C42 C 0.43292(10) 0.35225(11) 0.48994(8) 0.0214(4) Uani 1 1 d . . . . .
C43 C 0.47242(10) 0.39677(12) 0.51407(8) 0.0246(4) Uani 1 1 d . . . . .
H43 H 0.4628(16) 0.4157(18) 0.5438(14) 0.034(8) Uiso 1 1 d . . . . .
C44 C 0.52652(11) 0.41367(13) 0.49281(9) 0.0283(5) Uani 1 1 d . . . . .
H44 H 0.5530(16) 0.4416(17) 0.5097(13) 0.030(8) Uiso 1 1 d . . . . .
C45 C 0.54192(11) 0.38683(14) 0.44684(9) 0.0297(5) Uani 1 1 d . . . . .
H45 H 0.5776(18) 0.3954(19) 0.4326(14) 0.038(9) Uiso 1 1 d . . . . .
C46 C 0.50295(11) 0.34268(13) 0.42240(9) 0.0274(4) Uani 1 1 d . . . . .
H46 H 0.5124(15) 0.3253(17) 0.3921(13) 0.029(7) Uiso 1 1 d . . . . .
C171 C 0.41875(11) 0.44556(13) 0.31451(10) 0.0301(5) Uani 1 1 d . . . . .
H17C H 0.4015(15) 0.4281(16) 0.2822(12) 0.028(7) Uiso 1 1 d . . . . .
H17A H 0.4198(14) 0.4078(17) 0.3378(12) 0.027(7) Uiso 1 1 d . . . . .
H17B H 0.461(2) 0.460(2) 0.3089(17) 0.056(11) Uiso 1 1 d . . . . .
C172 C 0.41181(12) 0.53473(13) 0.38234(9) 0.0298(5) Uani 1 1 d . . . . .
H17D H 0.451(2) 0.552(2) 0.3766(16) 0.053(11) Uiso 1 1 d . . . . .
H17E H 0.3899(16) 0.5758(18) 0.3961(13) 0.033(8) Uiso 1 1 d . . . . .
H17F H 0.4149(15) 0.4988(17) 0.4070(13) 0.030(7) Uiso 1 1 d . . . . .
C173 C 0.38556(12) 0.56746(13) 0.29638(9) 0.0311(5) Uani 1 1 d . . . . .
H17I H 0.3738(16) 0.5537(19) 0.2623(14) 0.037(9) Uiso 1 1 d . . . . .
H17G H 0.4264(16) 0.5821(17) 0.2926(12) 0.028(7) Uiso 1 1 d . . . . .
H17H H 0.3612(15) 0.6059(18) 0.3061(12) 0.028(7) Uiso 1 1 d . . . . .
C181 C 0.19110(13) 0.47021(15) 0.22419(9) 0.0334(5) Uani 1 1 d . . . . .
H18C H 0.1649(18) 0.479(2) 0.1991(15) 0.042(9) Uiso 1 1 d . . . . .
H18A H 0.2279(17) 0.4896(18) 0.2165(13) 0.031(8) Uiso 1 1 d . . . . .
H19A H 0.1973(15) 0.4174(18) 0.2249(12) 0.029(8) Uiso 1 1 d . . . . .
C182 C 0.16419(14) 0.57662(14) 0.27313(11) 0.0373(6) Uani 1 1 d . . . . .
H18E H 0.2013(18) 0.5973(19) 0.2651(14) 0.036(8) Uiso 1 1 d . . . . .
H18F H 0.134(2) 0.589(2) 0.2444(16) 0.052(11) Uiso 1 1 d . . . . .
H18D H 0.1498(18) 0.591(2) 0.3047(15) 0.042(9) Uiso 1 1 d . . . . .
C183 C 0.10880(12) 0.46549(15) 0.28503(10) 0.0341(5) Uani 1 1 d . . . . .
H20I H 0.1086(15) 0.4116(18) 0.2876(12) 0.030(8) Uiso 1 1 d . . . . .
H18G H 0.0809(18) 0.4763(19) 0.2588(14) 0.041(9) Uiso 1 1 d . . . . .
H18H H 0.0926(16) 0.4815(18) 0.3131(14) 0.034(8) Uiso 1 1 d . . . . .
C271 C 0.21110(14) 0.35957(15) 0.64072(11) 0.0383(6) Uani 1 1 d . . . . .
H27A H 0.239(2) 0.384(3) 0.6608(19) 0.065(13) Uiso 1 1 d . . . . .
H27B H 0.1717(19) 0.3649(19) 0.6556(15) 0.043(10) Uiso 1 1 d . . . . .
H27C H 0.2089(18) 0.381(2) 0.6053(15) 0.042(9) Uiso 1 1 d . . . . .
C272 C 0.22575(14) 0.25177(19) 0.69000(10) 0.0416(6) Uani 1 1 d . . . . .
H27E H 0.2510(19) 0.277(2) 0.7132(15) 0.044(9) Uiso 1 1 d . . . . .
H27F H 0.2345(18) 0.202(2) 0.6911(15) 0.043(9) Uiso 1 1 d . . . . .
H27D H 0.1839(19) 0.254(2) 0.7000(15) 0.043(9) Uiso 1 1 d . . . . .
C273 C 0.18703(12) 0.24242(14) 0.60495(10) 0.0318(5) Uani 1 1 d . . . . .
H27G H 0.1868(15) 0.2621(17) 0.5705(13) 0.030(8) Uiso 1 1 d . . . . .
H27H H 0.1990(14) 0.1925(18) 0.6025(12) 0.028(7) Uiso 1 1 d . . . . .
H27I H 0.1439(17) 0.2410(18) 0.6192(13) 0.035(8) Uiso 1 1 d . . . . .
C281 C 0.42460(16) 0.1870(3) 0.70944(15) 0.0634(12) Uani 1 1 d . . . . .
H28C H 0.403(3) 0.225(4) 0.730(3) 0.10(2) Uiso 1 1 d . . . . .
H28A H 0.396(2) 0.148(2) 0.6992(17) 0.054(11) Uiso 1 1 d . . . . .
H28B H 0.459(2) 0.165(2) 0.7250(17) 0.056(11) Uiso 1 1 d . . . . .
C282 C 0.49036(13) 0.28099(18) 0.67727(11) 0.0415(7) Uani 1 1 d . . . . .
H28F H 0.467(2) 0.315(2) 0.6978(18) 0.057(12) Uiso 1 1 d . . . . .
H28D H 0.511(2) 0.301(2) 0.6464(18) 0.058(12) Uiso 1 1 d . . . . .
H28E H 0.5229(19) 0.264(2) 0.6957(15) 0.045(10) Uiso 1 1 d . . . . .
C283 C 0.48365(16) 0.16563(17) 0.63355(15) 0.0528(8) Uani 1 1 d . . . . .
H28I H 0.459(2) 0.130(2) 0.6240(17) 0.051(11) Uiso 1 1 d . . . . .
H28G H 0.4996(18) 0.187(2) 0.6000(15) 0.045(10) Uiso 1 1 d . . . . .
H28H H 0.515(2) 0.145(3) 0.654(2) 0.067(13) Uiso 1 1 d . . . . .
C50 C 0.24623(12) 0.08899(13) 0.43254(9) 0.0315(5) Uani 1 1 d . . . . .
H50 H 0.2608(19) 0.065(2) 0.4052(16) 0.048(10) Uiso 1 1 d . . . . .
C51 C 0.26554(12) 0.15667(13) 0.44644(9) 0.0307(5) Uani 1 1 d . . . . .
H51 H 0.2982(17) 0.182(2) 0.4341(14) 0.037(9) Uiso 1 1 d . . . . .
C52 C 0.23439(11) 0.17677(12) 0.48984(10) 0.0284(5) Uani 1 1 d . . . . .
H52 H 0.2392(17) 0.219(2) 0.5082(14) 0.039(9) Uiso 1 1 d . . . . .
C53 C 0.19594(10) 0.12072(13) 0.50298(10) 0.0283(5) Uani 1 1 d . . . . .
H53 H 0.1715(19) 0.121(2) 0.5324(15) 0.043(9) Uiso 1 1 d . . . . .
C54 C 0.20318(11) 0.06647(13) 0.46776(10) 0.0291(5) Uani 1 1 d . . . . .
H54 H 0.1854(16) 0.0253(19) 0.4705(12) 0.031(8) Uiso 1 1 d . . . . .
C55 C 0.34889(13) 0.01883(15) 0.50117(11) 0.0376(6) Uani 1 1 d . . . . .
H55 H 0.3630(17) -0.005(2) 0.4738(14) 0.039(9) Uiso 1 1 d . . . . .
C56 C 0.36955(12) 0.08651(16) 0.51435(13) 0.0411(6) Uani 1 1 d . . . . .
H56 H 0.3960(18) 0.113(2) 0.4979(14) 0.038(9) Uiso 1 1 d . . . . .
C57 C 0.33896(13) 0.10779(15) 0.55778(11) 0.0378(6) Uani 1 1 d . . . . .
H57 H 0.3403(17) 0.149(2) 0.5732(14) 0.040(9) Uiso 1 1 d . . . . .
C58 C 0.29957(12) 0.05328(14) 0.57153(10) 0.0336(5) Uani 1 1 d . . . . .
H58 H 0.2721(19) 0.058(2) 0.5956(16) 0.044(10) Uiso 1 1 d . . . . .
C59 C 0.30555(12) -0.00166(14) 0.53654(11) 0.0321(5) Uani 1 1 d . . . . .
H59 H 0.2836(15) -0.0424(18) 0.5354(12) 0.026(7) Uiso 1 1 d . . . . .
O6 O 0.16631(9) 0.05032(10) 0.61921(8) 0.0379(4) Uani 1 1 d . . . . .
C61 C 0.15534(15) -0.02033(15) 0.60415(12) 0.0408(6) Uani 1 1 d . . . . .
H61A H 0.193(2) -0.042(2) 0.5997(16) 0.048(10) Uiso 1 1 d . . . . .
H61B H 0.132(2) -0.021(2) 0.5728(19) 0.061(12) Uiso 1 1 d . . . . .
C62 C 0.11831(17) -0.05354(16) 0.64483(12) 0.0470(7) Uani 1 1 d . . . . .
H62A H 0.146(2) -0.076(2) 0.6709(16) 0.051(10) Uiso 1 1 d . . . . .
H62B H 0.085(2) -0.091(2) 0.6327(17) 0.056(11) Uiso 1 1 d . . . . .
C63 C 0.08593(13) 0.00942(17) 0.66570(10) 0.0385(6) Uani 1 1 d . . . . .
H63A H 0.0695(17) 0.004(2) 0.6982(15) 0.042(9) Uiso 1 1 d . . . . .
H63B H 0.0531(19) 0.020(2) 0.6442(16) 0.048(10) Uiso 1 1 d . . . . .
C64 C 0.13344(14) 0.06444(16) 0.66337(11) 0.0402(6) Uani 1 1 d . . . . .
H64B H 0.119(2) 0.115(2) 0.6598(17) 0.058(12) Uiso 1 1 d . . . . .
H64A H 0.1595(18) 0.060(2) 0.6922(15) 0.043(9) Uiso 1 1 d . . . . .
O7 O 0.0081(4) 0.5762(7) 0.0556(4) 0.274(7) Uani 1 1 d D . . . .
C71 C -0.0268(6) 0.5425(7) 0.0924(3) 0.280(12) Uani 1 1 d D . . . .
H71A H -0.0119 0.4948 0.0991 0.335 Uiso 1 1 calc R U . . .
H71B H -0.0686 0.5395 0.0819 0.335 Uiso 1 1 calc R U . . .
C72 C -0.0202(4) 0.5900(6) 0.1393(3) 0.145(4) Uani 1 1 d D . . . .
H72A H -0.0241 0.6407 0.1330 0.173 Uiso 1 1 calc R U . . .
H72B H -0.0435 0.5750 0.1683 0.173 Uiso 1 1 calc R U . . .
C73 C 0.0422(4) 0.5624(10) 0.1375(4) 0.257(11) Uani 1 1 d D . . . .
H73A H 0.0670 0.5799 0.1650 0.308 Uiso 1 1 calc R U . . .
H73B H 0.0439 0.5108 0.1361 0.308 Uiso 1 1 calc R U . . .
C74 C 0.0569(4) 0.5954(9) 0.0899(3) 0.224(9) Uani 1 1 d D . . . .
H74A H 0.0952 0.5778 0.0773 0.268 Uiso 1 1 calc R U . . .
H74B H 0.0594 0.6467 0.0936 0.268 Uiso 1 1 calc R U . . .
O8 O 0.5000 0.1726(4) 0.2500 0.109(2) Uani 1 2 d S T P . .
C81 C 0.4597(4) 0.2184(4) 0.2242(4) 0.142(4) Uani 1 1 d . . . . .
H81A H 0.4586 0.2062 0.1887 0.171 Uiso 1 1 calc R U . . .
H81B H 0.4194 0.2133 0.2379 0.171 Uiso 1 1 calc R U . . .
C82 C 0.4795(3) 0.2876(3) 0.2303(2) 0.104(2) Uani 1 1 d . . . . .
H82A H 0.4458 0.3187 0.2379 0.125 Uiso 1 1 calc R U . . .
H82B H 0.4986 0.3043 0.1995 0.125 Uiso 1 1 calc R U . . .

loop_
_atom_site_aniso_label
_atom_site_aniso_U_11
_atom_site_aniso_U_22
_atom_site_aniso_U_33
_atom_site_aniso_U_23
_atom_site_aniso_U_13
_atom_site_aniso_U_12
Ir 0.01947(6) 0.01949(6) 0.01390(5) 0.00126(3) -0.00050(3) -0.00147(3)
Co 0.02324(18) 0.02135(16) 0.02593(18) 0.00089(13) -0.00058(14) -0.00097(13)
O1 0.0220(7) 0.0247(7) 0.0172(7) 0.0031(5) 0.0000(5) -0.0014(6)
O2 0.0243(7) 0.0252(7) 0.0168(6) 0.0024(6) 0.0012(6) -0.0025(6)
N1 0.0214(8) 0.0214(8) 0.0184(8) 0.0015(6) 0.0002(7) -0.0011(7)
N2 0.0220(9) 0.0233(8) 0.0156(8) 0.0019(7) -0.0009(7) -0.0025(7)
C1 0.0344(12) 0.0366(13) 0.0180(10) -0.0034(9) 0.0023(9) -0.0060(10)
C2 0.0311(12) 0.0348(12) 0.0246(11) -0.0103(10) 0.0046(9) -0.0046(10)
O10 0.0379(10) 0.0631(13) 0.0248(9) -0.0098(9) -0.0069(7) -0.0049(9)
O11 0.0263(8) 0.0299(8) 0.0190(7) -0.0029(6) -0.0002(6) -0.0016(6)
C11 0.0229(10) 0.0204(9) 0.0161(9) -0.0013(7) -0.0014(7) -0.0006(7)
C12 0.0248(10) 0.0198(9) 0.0160(9) 0.0005(7) 0.0005(8) -0.0006(8)
C13 0.0228(10) 0.0219(10) 0.0217(10) -0.0006(8) -0.0020(8) -0.0013(8)
C14 0.0290(11) 0.0216(9) 0.0189(10) -0.0017(8) -0.0039(8) 0.0005(8)
C15 0.0327(12) 0.0235(10) 0.0165(9) 0.0012(8) -0.0004(8) -0.0024(9)
C16 0.0255(10) 0.0211(9) 0.0190(10) -0.0014(8) -0.0007(8) -0.0028(8)
C17 0.0266(11) 0.0254(10) 0.0193(10) 0.0015(8) 0.0017(8) -0.0041(8)
C18 0.0306(12) 0.0264(11) 0.0221(11) 0.0017(8) -0.0044(9) 0.0024(9)
O20 0.0405(10) 0.0311(8) 0.0311(9) 0.0009(7) 0.0008(7) -0.0109(7)
O21 0.0295(8) 0.0306(8) 0.0217(7) -0.0043(6) 0.0004(6) -0.0063(6)
C21 0.0263(11) 0.0238(10) 0.0173(10) 0.0000(8) -0.0025(8) -0.0033(8)
C22 0.0283(11) 0.0215(9) 0.0171(9) 0.0015(7) -0.0015(8) -0.0046(8)
C23 0.0235(11) 0.0290(10) 0.0231(10) 0.0044(8) -0.0030(9) -0.0067(9)
C24 0.0323(12) 0.0309(11) 0.0254(11) 0.0093(9) -0.0098(9) -0.0093(9)
C25 0.0353(13) 0.0333(11) 0.0189(10) 0.0078(9) -0.0044(9) -0.0105(10)
C26 0.0288(11) 0.0274(10) 0.0185(10) 0.0008(8) 0.0001(8) -0.0065(9)
C27 0.0313(12) 0.0347(12) 0.0195(10) 0.0030(9) 0.0032(9) -0.0036(9)
C28 0.0341(13) 0.0483(15) 0.0353(13) 0.0196(12) -0.0145(11) -0.0152(12)
C30 0.0298(12) 0.0254(10) 0.0249(11) -0.0010(8) -0.0046(9) -0.0031(9)
C31 0.0228(10) 0.0247(10) 0.0248(10) 0.0025(8) -0.0039(8) -0.0019(8)
C32 0.0197(9) 0.0227(9) 0.0223(10) 0.0028(8) -0.0030(8) -0.0011(8)
C33 0.0246(11) 0.0289(11) 0.0246(11) 0.0022(9) -0.0004(8) -0.0018(9)
C34 0.0254(11) 0.0381(13) 0.0320(12) 0.0096(10) 0.0026(10) -0.0034(10)
C35 0.0239(11) 0.0347(12) 0.0423(14) 0.0074(10) -0.0052(10) -0.0085(10)
C36 0.0266(11) 0.0291(11) 0.0343(12) 0.0005(10) -0.0070(9) -0.0054(9)
C40 0.0238(10) 0.0292(11) 0.0229(10) -0.0020(8) 0.0039(8) -0.0008(9)
C41 0.0218(10) 0.0253(10) 0.0211(9) 0.0023(8) -0.0008(8) -0.0016(8)
C42 0.0218(10) 0.0231(9) 0.0194(9) 0.0051(8) -0.0020(8) 0.0002(8)
C43 0.0268(11) 0.0258(10) 0.0212(10) 0.0034(8) -0.0029(8) -0.0025(8)
C44 0.0247(11) 0.0309(11) 0.0293(11) 0.0056(9) -0.0067(9) -0.0063(9)
C45 0.0218(11) 0.0384(12) 0.0290(11) 0.0079(10) -0.0013(9) -0.0047(9)
C46 0.0242(11) 0.0351(11) 0.0229(10) 0.0037(9) 0.0025(9) -0.0029(9)
C171 0.0275(12) 0.0318(12) 0.0311(12) -0.0024(10) 0.0048(9) -0.0021(9)
C172 0.0321(12) 0.0334(12) 0.0237(11) 0.0015(9) -0.0008(9) -0.0108(10)
C173 0.0358(13) 0.0321(12) 0.0254(11) 0.0058(9) 0.0015(10) -0.0090(10)
C181 0.0350(14) 0.0427(15) 0.0223(12) -0.0003(10) -0.0053(10) -0.0016(11)
C182 0.0481(16) 0.0279(12) 0.0361(14) 0.0029(10) -0.0078(12) 0.0077(11)
C183 0.0299(12) 0.0462(15) 0.0263(12) 0.0035(10) -0.0071(10) 0.0011(11)
C271 0.0420(15) 0.0399(14) 0.0329(14) -0.0059(11) 0.0121(12) 0.0001(11)
C272 0.0407(15) 0.0614(19) 0.0227(12) 0.0102(12) 0.0060(11) -0.0064(13)
C273 0.0297(12) 0.0386(13) 0.0271(12) 0.0019(10) 0.0032(9) -0.0059(10)
C281 0.0405(17) 0.096(3) 0.054(2) 0.050(2) -0.0242(16) -0.0291(19)
C282 0.0332(14) 0.0593(17) 0.0321(13) 0.0131(13) -0.0101(11) -0.0178(13)
C283 0.0457(17) 0.0412(16) 0.071(2) 0.0223(15) -0.0239(16) -0.0025(13)
C50 0.0357(13) 0.0339(12) 0.0250(11) -0.0009(9) -0.0042(10) -0.0006(10)
C51 0.0322(12) 0.0313(12) 0.0284(11) 0.0071(9) -0.0047(9) -0.0037(10)
C52 0.0291(11) 0.0223(10) 0.0338(12) 0.0000(9) -0.0064(10) 0.0004(9)
C53 0.0227(11) 0.0301(11) 0.0320(13) -0.0003(9) -0.0024(9) -0.0005(9)
C54 0.0280(11) 0.0257(11) 0.0338(12) -0.0011(9) -0.0053(9) -0.0035(9)
C55 0.0322(13) 0.0371(13) 0.0434(15) 0.0057(11) 0.0041(11) 0.0109(11)
C56 0.0224(12) 0.0421(14) 0.0588(17) 0.0139(13) -0.0039(12) -0.0003(11)
C57 0.0353(13) 0.0336(13) 0.0445(15) 0.0009(11) -0.0166(11) -0.0011(10)
C58 0.0358(13) 0.0367(13) 0.0283(12) 0.0027(10) -0.0072(10) 0.0027(10)
C59 0.0341(13) 0.0269(12) 0.0354(13) 0.0045(10) -0.0034(10) 0.0022(10)
O6 0.0390(10) 0.0363(9) 0.0384(10) -0.0015(8) 0.0074(8) -0.0002(8)
C61 0.0475(16) 0.0342(13) 0.0406(15) -0.0017(11) 0.0098(13) 0.0049(12)
C62 0.064(2) 0.0371(14) 0.0401(15) 0.0009(12) 0.0096(14) -0.0036(14)
C63 0.0340(13) 0.0534(16) 0.0281(12) 0.0059(11) 0.0020(11) 0.0035(12)
C64 0.0460(16) 0.0408(14) 0.0338(14) -0.0033(11) 0.0054(12) 0.0026(12)
O7 0.177(9) 0.45(2) 0.198(10) 0.068(12) 0.010(8) 0.155(11)
C71 0.36(2) 0.40(2) 0.079(5) 0.094(9) -0.085(8) -0.301(19)
C72 0.122(6) 0.213(11) 0.098(5) -0.042(6) 0.000(5) -0.038(7)
C73 0.089(6) 0.56(3) 0.120(7) 0.118(13) -0.011(5) 0.064(12)
C74 0.081(5) 0.50(3) 0.093(6) -0.082(11) -0.002(4) -0.022(10)
O8 0.069(3) 0.106(4) 0.152(6) 0.000 -0.015(4) 0.000
C81 0.115(5) 0.124(5) 0.187(8) -0.080(6) -0.101(6) 0.066(5)
C82 0.126(6) 0.102(4) 0.085(3) 0.031(3) 0.046(3) 0.037(4)

loop_
_atom_type_symbol
_atom_type_description
_atom_type_scat_dispersion_real
_atom_type_scat_dispersion_imag
_atom_type_scat_source
C C 0.0181 0.0091 'International Tables Vol C Tables 4.2.6.8 and 6.1.1.4'
H H 0.0000 0.0000 'International Tables Vol C Tables 4.2.6.8 and 6.1.1.4'
N N 0.0311 0.0180 'International Tables Vol C Tables 4.2.6.8 and 6.1.1.4'
O O 0.0492 0.0322 'International Tables Vol C Tables 4.2.6.8 and 6.1.1.4'
Co Co -2.3653 3.6143 'International Tables Vol C Tables 4.2.6.8 and 6.1.1.4'
Ir Ir -4.7710 6.5667 'International Tables Vol C Tables 4.2.6.8 and 6.1.1.4'

loop_
_geom_angle_atom_site_label_1
_geom_angle_atom_site_label_2
_geom_angle_atom_site_label_3
_geom_angle
_geom_angle_site_symmetry_1
_geom_angle_site_symmetry_3
_geom_angle_publ_flag
N2 Ir N1 167.99(7) . . ?
N2 Ir O1 98.18(7) . . ?
N1 Ir O1 80.30(7) . . ?
N2 Ir O2 80.26(7) . . ?
N1 Ir O2 102.96(7) . . ?
O1 Ir O2 171.49(6) . . ?
C55 Co C59 41.23(11) . . ?
C55 Co C53 157.69(11) . . ?
C59 Co C53 121.29(11) . . ?
C55 Co C54 121.61(12) . . ?
C59 Co C54 106.30(11) . . ?
C53 Co C54 40.94(10) . . ?
C55 Co C56 41.09(13) . . ?
C59 Co C56 69.22(11) . . ?
C53 Co C56 159.66(12) . . ?
C54 Co C56 158.18(13) . . ?
C55 Co C51 123.05(12) . . ?
C59 Co C51 159.61(12) . . ?
C53 Co C51 69.03(11) . . ?
C54 Co C51 69.08(10) . . ?
C56 Co C51 107.29(11) . . ?
C55 Co C58 69.13(12) . . ?
C59 Co C58 41.00(11) . . ?
C53 Co C58 106.61(11) . . ?
C54 Co C58 122.47(11) . . ?
C56 Co C58 68.98(12) . . ?
C51 Co C58 158.20(11) . . ?
C55 Co C52 159.70(11) . . ?
C59 Co C52 157.77(11) . . ?
C53 Co C52 41.13(10) . . ?
C54 Co C52 69.12(10) . . ?
C56 Co C52 123.10(11) . . ?
C51 Co C52 40.92(11) . . ?
C58 Co C52 121.86(11) . . ?
C55 Co C57 69.07(12) . . ?
C59 Co C57 69.04(11) . . ?
C53 Co C57 122.90(12) . . ?
C54 Co C57 159.21(12) . . ?
C56 Co C57 40.94(14) . . ?
C51 Co C57 122.30(11) . . ?
C58 Co C57 40.90(12) . . ?
C52 Co C57 107.11(11) . . ?
C55 Co C50 106.94(12) . . ?
C59 Co C50 122.86(11) . . ?
C53 Co C50 68.95(11) . . ?
C54 Co C50 41.13(11) . . ?
C56 Co C50 122.15(13) . . ?
C51 Co C50 40.79(10) . . ?
C58 Co C50 159.42(11) . . ?
C52 Co C50 68.84(10) . . ?
C57 Co C50 158.32(12) . . ?
C11 O1 Ir 114.10(13) . . ?
C21 O2 Ir 114.07(14) . . ?
C12 N1 C32 118.66(18) . . ?
C12 N1 Ir 115.56(15) . . ?
C32 N1 Ir 122.48(14) . . ?
C22 N2 C42 120.35(18) . . ?
C22 N2 Ir 116.56(15) . . ?
C42 N2 Ir 123.07(14) . . ?
O11 C1 C2 108.65(19) . . ?
O11 C1 H1A 109(2) . . ?
C2 C1 H1A 113(2) . . ?
O11 C1 H1B 108(2) . . ?
C2 C1 H1B 109(2) . . ?
H1A C1 H1B 109(3) . . ?
O21 C2 C1 111.0(2) . . ?
O21 C2 H2A 98(2) . . ?
C1 C2 H2A 115(2) . . ?
O21 C2 H2B 110(2) . . ?
C1 C2 H2B 111(2) . . ?
H2A C2 H2B 111(3) . . ?
C30 O11 C1 116.78(18) . . ?
O1 C11 C12 116.53(19) . . ?
O1 C11 C16 124.2(2) . . ?
C12 C11 C16 119.3(2) . . ?
C13 C12 N1 125.1(2) . . ?
C13 C12 C11 122.1(2) . . ?
N1 C12 C11 112.73(19) . . ?
C14 C13 C12 119.4(2) . . ?
C14 C13 H13 123.7(19) . . ?
C12 C13 H13 116.9(19) . . ?
C13 C14 C15 118.1(2) . . ?
C13 C14 C18 122.6(2) . . ?
C15 C14 C18 119.3(2) . . ?
C16 C15 C14 124.4(2) . . ?
C16 C15 H15 118(2) . . ?
C14 C15 H15 118(2) . . ?
C15 C16 C11 116.7(2) . . ?
C15 C16 C17 121.4(2) . . ?
C11 C16 C17 121.8(2) . . ?
C16 C17 C172 112.40(18) . . ?
C16 C17 C171 107.72(18) . . ?
C172 C17 C171 109.3(2) . . ?
C16 C17 C173 111.6(2) . . ?
C172 C17 C173 107.20(19) . . ?
C171 C17 C173 108.46(19) . . ?
C183 C18 C182 108.6(2) . . ?
C183 C18 C181 108.3(2) . . ?
C182 C18 C181 109.2(2) . . ?
C183 C18 C14 112.06(19) . . ?
C182 C18 C14 109.6(2) . . ?
C181 C18 C14 109.0(2) . . ?
C40 O21 C2 117.92(19) . . ?
O2 C21 C26 123.9(2) . . ?
O2 C21 C22 116.29(19) . . ?
C26 C21 C22 119.8(2) . . ?
C23 C22 N2 126.3(2) . . ?
C23 C22 C21 121.3(2) . . ?
N2 C22 C21 112.4(2) . . ?
C22 C23 C24 119.6(2) . . ?
C22 C23 H23 117(2) . . ?
C24 C23 H23 123(2) . . ?
C23 C24 C25 118.3(2) . . ?
C23 C24 C28 119.1(2) . . ?
C25 C24 C28 122.6(2) . . ?
C26 C25 C24 124.1(2) . . ?
C26 C25 H25 118(2) . . ?
C24 C25 H25 118(2) . . ?
C25 C26 C21 116.7(2) . . ?
C25 C26 C27 121.3(2) . . ?
C21 C26 C27 122.0(2) . . ?
C273 C27 C272 107.0(2) . . ?
C273 C27 C271 109.2(2) . . ?
C272 C27 C271 107.7(2) . . ?
C273 C27 C26 111.4(2) . . ?
C272 C27 C26 112.3(2) . . ?
C271 C27 C26 109.1(2) . . ?
C283 C28 C281 108.4(3) . . ?
C283 C28 C24 109.9(2) . . ?
C281 C28 C24 111.3(2) . . ?
C283 C28 C282 109.9(3) . . ?
C281 C28 C282 108.3(3) . . ?
C24 C28 C282 108.9(2) . . ?
O10 C30 O11 123.8(2) . . ?
O10 C30 C31 124.2(2) . . ?
O11 C30 C31 111.93(19) . . ?
C36 C31 C32 119.8(2) . . ?
C36 C31 C30 116.0(2) . . ?
C32 C31 C30 124.1(2) . . ?
C33 C32 C31 118.6(2) . . ?
C33 C32 N1 119.6(2) . . ?
C31 C32 N1 121.7(2) . . ?
C34 C33 C32 120.6(2) . . ?
C34 C33 H33 122(2) . . ?
C32 C33 H33 118(2) . . ?
C35 C34 C33 120.3(2) . . ?
C35 C34 H34 122.9(19) . . ?
C33 C34 H34 116.7(19) . . ?
C36 C35 C34 119.9(2) . . ?
C36 C35 H35 120(2) . . ?
C34 C35 H35 120(2) . . ?
C35 C36 C31 120.7(2) . . ?
C35 C36 H36 122(2) . . ?
C31 C36 H36 118(2) . . ?
O20 C40 O21 124.5(2) . . ?
O20 C40 C41 124.0(2) . . ?
O21 C40 C41 111.35(19) . . ?
C46 C41 C42 120.1(2) . . ?
C46 C41 C40 118.7(2) . . ?
C42 C41 C40 121.0(2) . . ?
C43 C42 C41 118.6(2) . . ?
C43 C42 N2 120.9(2) . . ?
C41 C42 N2 120.2(2) . . ?
C44 C43 C42 120.8(2) . . ?
C44 C43 H43 119(2) . . ?
C42 C43 H43 120(2) . . ?
C45 C44 C43 120.3(2) . . ?
C45 C44 H44 120(2) . . ?
C43 C44 H44 120(2) . . ?
C46 C45 C44 119.4(2) . . ?
C46 C45 H45 118(2) . . ?
C44 C45 H45 122(2) . . ?
C45 C46 C41 120.6(2) . . ?
C45 C46 H46 120(2) . . ?
C41 C46 H46 119(2) . . ?
C17 C171 H17C 110.8(18) . . ?
C17 C171 H17A 111.4(19) . . ?
H17C C171 H17A 109(3) . . ?
C17 C171 H17B 110(3) . . ?
H17C C171 H17B 109(3) . . ?
H17A C171 H17B 106(3) . . ?
C17 C172 H17D 112(3) . . ?
C17 C172 H17E 111(2) . . ?
H17D C172 H17E 104(3) . . ?
C17 C172 H17F 112(2) . . ?
H17D C172 H17F 107(3) . . ?
H17E C172 H17F 110(3) . . ?
C17 C173 H17I 114(2) . . ?
C17 C173 H17G 108.8(19) . . ?
H17I C173 H17G 104(3) . . ?
C17 C173 H17H 111.3(19) . . ?
H17I C173 H17H 108(3) . . ?
H17G C173 H17H 111(3) . . ?
C18 C181 H18C 113(2) . . ?
C18 C181 H18A 110(2) . . ?
H18C C181 H18A 110(3) . . ?
C18 C181 H19A 110.7(19) . . ?
H18C C181 H19A 106(3) . . ?
H18A C181 H19A 106(3) . . ?
C18 C182 H18E 110(2) . . ?
C18 C182 H18F 107(2) . . ?
H18E C182 H18F 108(3) . . ?
C18 C182 H18D 107(2) . . ?
H18E C182 H18D 112(3) . . ?
H18F C182 H18D 111(3) . . ?
C18 C183 H20I 114.0(19) . . ?
C18 C183 H18G 112(2) . . ?
H20I C183 H18G 105(3) . . ?
C18 C183 H18H 113(2) . . ?
H20I C183 H18H 106(3) . . ?
H18G C183 H18H 106(3) . . ?
C27 C271 H27A 108(3) . . ?
C27 C271 H27B 112(2) . . ?
H27A C271 H27B 108(4) . . ?
C27 C271 H27C 110(2) . . ?
H27A C271 H27C 111(4) . . ?
H27B C271 H27C 107(3) . . ?
C27 C272 H27E 111(2) . . ?
C27 C272 H27F 113(2) . . ?
H27E C272 H27F 111(3) . . ?
C27 C272 H27D 108(2) . . ?
H27E C272 H27D 112(3) . . ?
H27F C272 H27D 103(3) . . ?
C27 C273 H27G 110.6(19) . . ?
C27 C273 H27H 110.4(19) . . ?
H27G C273 H27H 107(3) . . ?
C27 C273 H27I 113.4(19) . . ?
H27G C273 H27I 110(3) . . ?
H27H C273 H27I 105(3) . . ?
C28 C281 H28C 109(4) . . ?
C28 C281 H28A 108(3) . . ?
H28C C281 H28A 111(5) . . ?
C28 C281 H28B 105(3) . . ?
H28C C281 H28B 116(5) . . ?
H28A C281 H28B 108(4) . . ?
C28 C282 H28F 109(3) . . ?
C28 C282 H28D 110(3) . . ?
H28F C282 H28D 116(4) . . ?
C28 C282 H28E 111(2) . . ?
H28F C282 H28E 109(4) . . ?
H28D C282 H28E 102(4) . . ?
C28 C283 H28I 110(3) . . ?
C28 C283 H28G 110(2) . . ?
H28I C283 H28G 105(3) . . ?
C28 C283 H28H 111(3) . . ?
H28I C283 H28H 108(4) . . ?
H28G C283 H28H 114(4) . . ?
C51 C50 C54 108.0(2) . . ?
C51 C50 Co 69.45(14) . . ?
C54 C50 Co 69.18(14) . . ?
C51 C50 H50 124(3) . . ?
C54 C50 H50 128(3) . . ?
Co C50 H50 126(3) . . ?
C50 C51 C52 108.2(2) . . ?
C50 C51 Co 69.76(14) . . ?
C52 C51 Co 69.59(14) . . ?
C50 C51 H51 128(2) . . ?
C52 C51 H51 122(2) . . ?
Co C51 H51 118(2) . . ?
C51 C52 C53 107.7(2) . . ?
C51 C52 Co 69.48(14) . . ?
C53 C52 Co 69.14(14) . . ?
C51 C52 H52 127(2) . . ?
C53 C52 H52 125(2) . . ?
Co C52 H52 125(2) . . ?
C54 C53 C52 108.3(2) . . ?
C54 C53 Co 69.67(14) . . ?
C52 C53 Co 69.73(14) . . ?
C54 C53 H53 128(2) . . ?
C52 C53 H53 124(2) . . ?
Co C53 H53 124(2) . . ?
C53 C54 C50 107.8(2) . . ?
C53 C54 Co 69.40(14) . . ?
C50 C54 Co 69.69(14) . . ?
C53 C54 H54 123(2) . . ?
C50 C54 H54 129(2) . . ?
Co C54 H54 122(2) . . ?
C56 C55 C59 108.0(3) . . ?
C56 C55 Co 69.77(15) . . ?
C59 C55 Co 69.42(15) . . ?
C56 C55 H55 123(2) . . ?
C59 C55 H55 129(2) . . ?
Co C55 H55 126(2) . . ?
C57 C56 C55 107.9(3) . . ?
C57 C56 Co 69.67(16) . . ?
C55 C56 Co 69.14(16) . . ?
C57 C56 H56 125(2) . . ?
C55 C56 H56 127(2) . . ?
Co C56 H56 125(2) . . ?
C58 C57 C56 108.1(3) . . ?
C58 C57 Co 69.50(15) . . ?
C56 C57 Co 69.39(16) . . ?
C58 C57 H57 123(2) . . ?
C56 C57 H57 128(2) . . ?
Co C57 H57 122(2) . . ?
C59 C58 C57 108.0(3) . . ?
C59 C58 Co 69.13(15) . . ?
C57 C58 Co 69.60(16) . . ?
C59 C58 H58 128(3) . . ?
C57 C58 H58 123(3) . . ?
Co C58 H58 119(3) . . ?
C58 C59 C55 108.0(2) . . ?
C58 C59 Co 69.87(15) . . ?
C55 C59 Co 69.35(15) . . ?
C58 C59 H59 126(2) . . ?
C55 C59 H59 125(2) . . ?
Co C59 H59 123(2) . . ?
C64 O6 C61 108.9(2) . . ?
O6 C61 C62 106.5(2) . . ?
O6 C61 H61A 108(3) . . ?
C62 C61 H61A 113(3) . . ?
O6 C61 H61B 110(3) . . ?
C62 C61 H61B 109(3) . . ?
H61A C61 H61B 111(4) . . ?
C63 C62 C61 101.7(2) . . ?
C63 C62 H62A 112(2) . . ?
C61 C62 H62A 109(2) . . ?
C63 C62 H62B 108(2) . . ?
C61 C62 H62B 116(2) . . ?
H62A C62 H62B 110(3) . . ?
C64 C63 C62 101.3(2) . . ?
C64 C63 H63A 113(2) . . ?
C62 C63 H63A 116(2) . . ?
C64 C63 H63B 112(2) . . ?
C62 C63 H63B 109(2) . . ?
H63A C63 H63B 106(3) . . ?
O6 C64 C63 105.9(2) . . ?
O6 C64 H64B 106(3) . . ?
C63 C64 H64B 115(3) . . ?
O6 C64 H64A 109(2) . . ?
C63 C64 H64A 109(2) . . ?
H64B C64 H64A 111(3) . . ?
C71 O7 C74 95.0(8) . . ?
O7 C71 C72 104.4(8) . . ?
O7 C71 C73 84.7(7) . . ?
C72 C71 C73 47.8(5) . . ?
O7 C71 H71A 110.9 . . ?
C72 C71 H71A 110.9 . . ?
C73 C71 H71A 78.5 . . ?
O7 C71 H71B 110.9 . . ?
C72 C71 H71B 110.9 . . ?
C73 C71 H71B 157.6 . . ?
H71A C71 H71B 108.9 . . ?
C73 C72 C71 81.9(8) . . ?
C73 C72 H72A 115.0 . . ?
C71 C72 H72A 115.0 . . ?
C73 C72 H72B 115.0 . . ?
C71 C72 H72B 115.0 . . ?
H72A C72 H72B 112.0 . . ?
C74 C73 C72 95.1(8) . . ?
C74 C73 C71 74.2(6) . . ?
C72 C73 C71 50.3(5) . . ?
C74 C73 H73A 112.7 . . ?
C72 C73 H73A 112.7 . . ?
C71 C73 H73A 162.9 . . ?
C74 C73 H73B 112.7 . . ?
C72 C73 H73B 112.7 . . ?
C71 C73 H73B 79.5 . . ?
H73A C73 H73B 110.2 . . ?
C73 C74 O7 105.8(9) . . ?
C73 C74 H74A 110.6 . . ?
O7 C74 H74A 110.6 . . ?
C73 C74 H74B 110.6 . . ?
O7 C74 H74B 110.6 . . ?
H74A C74 H74B 108.7 . . ?
C81 O8 C81 105.3(7) 3_655 . ?
C82 C81 O8 108.3(5) . . ?
C82 C81 H81A 110.0 . . ?
O8 C81 H81A 110.0 . . ?
C82 C81 H81B 110.0 . . ?
O8 C81 H81B 110.0 . . ?
H81A C81 H81B 108.4 . . ?
C81 C82 C82 107.2(4) . 3_655 ?
C81 C82 H82A 110.3 . . ?
C82 C82 H82A 110.3 3_655 . ?
C81 C82 H82B 110.3 . . ?
C82 C82 H82B 110.3 3_655 . ?
H82A C82 H82B 108.5 . . ?

loop_
_geom_bond_atom_site_label_1
_geom_bond_atom_site_label_2
_geom_bond_distance
_geom_bond_site_symmetry_2
_geom_bond_publ_flag
Ir N2 1.9321(18) . ?
Ir N1 1.9434(19) . ?
Ir O1 2.0130(15) . ?
Ir O2 2.0189(15) . ?
Co C55 2.024(3) . ?
Co C59 2.025(3) . ?
Co C53 2.027(2) . ?
Co C54 2.031(2) . ?
Co C56 2.033(3) . ?
Co C51 2.034(2) . ?
Co C58 2.035(3) . ?
Co C52 2.035(2) . ?
Co C57 2.036(3) . ?
Co C50 2.038(2) . ?
O1 C11 1.327(3) . ?
O2 C21 1.335(3) . ?
N1 C12 1.406(3) . ?
N1 C32 1.413(3) . ?
N2 C22 1.396(3) . ?
N2 C42 1.420(3) . ?
C1 O11 1.441(3) . ?
C1 C2 1.503(4) . ?
C1 H1A 0.92(4) . ?
C1 H1B 0.95(4) . ?
C2 O21 1.447(3) . ?
C2 H2A 0.95(4) . ?
C2 H2B 0.98(4) . ?
O10 C30 1.209(3) . ?
O11 C30 1.347(3) . ?
C11 C12 1.412(3) . ?
C11 C16 1.422(3) . ?
C12 C13 1.397(3) . ?
C13 C14 1.391(3) . ?
C13 H13 0.91(3) . ?
C14 C15 1.409(3) . ?
C14 C18 1.538(3) . ?
C15 C16 1.393(3) . ?
C15 H15 0.96(3) . ?
C16 C17 1.538(3) . ?
C17 C172 1.538(3) . ?
C17 C171 1.540(3) . ?
C17 C173 1.543(3) . ?
C18 C183 1.531(4) . ?
C18 C182 1.536(3) . ?
C18 C181 1.537(3) . ?
O20 C40 1.205(3) . ?
O21 C40 1.347(3) . ?
C21 C26 1.412(3) . ?
C21 C22 1.419(3) . ?
C22 C23 1.395(3) . ?
C23 C24 1.395(3) . ?
C23 H23 0.84(4) . ?
C24 C25 1.401(4) . ?
C24 C28 1.536(3) . ?
C25 C26 1.399(4) . ?
C25 H25 0.93(4) . ?
C26 C27 1.536(3) . ?
C27 C273 1.535(4) . ?
C27 C272 1.536(3) . ?
C27 C271 1.536(4) . ?
C28 C283 1.527(6) . ?
C28 C281 1.535(4) . ?
C28 C282 1.540(4) . ?
C30 C31 1.495(3) . ?
C31 C36 1.401(3) . ?
C31 C32 1.410(3) . ?
C32 C33 1.400(3) . ?
C33 C34 1.393(4) . ?
C33 H33 0.91(4) . ?
C34 C35 1.388(4) . ?
C34 H34 0.93(3) . ?
C35 C36 1.379(4) . ?
C35 H35 0.94(4) . ?
C36 H36 1.02(4) . ?
C40 C41 1.494(3) . ?
C41 C46 1.395(3) . ?
C41 C42 1.404(3) . ?
C42 C43 1.397(3) . ?
C43 C44 1.391(3) . ?
C43 H43 0.91(4) . ?
C44 C45 1.390(4) . ?
C44 H44 0.93(4) . ?
C45 C46 1.390(4) . ?
C45 H45 0.91(4) . ?
C46 H46 0.91(4) . ?
C171 H17C 1.01(3) . ?
C171 H17A 0.96(3) . ?
C171 H17B 1.00(5) . ?
C172 H17D 0.95(5) . ?
C172 H17E 1.00(4) . ?
C172 H17F 0.96(3) . ?
C173 H17I 1.00(4) . ?
C173 H17G 0.97(4) . ?
C173 H17H 0.96(4) . ?
C181 H18C 0.92(4) . ?
C181 H18A 0.94(4) . ?
C181 H19A 1.02(3) . ?
C182 H18E 0.95(4) . ?
C182 H18F 1.06(5) . ?
C182 H18D 0.96(4) . ?
C183 H20I 1.03(3) . ?
C183 H18G 0.97(4) . ?
C183 H18H 0.90(4) . ?
C271 H27A 0.96(5) . ?
C271 H27B 0.98(4) . ?
C271 H27C 1.05(4) . ?
C272 H27E 0.98(4) . ?
C272 H27F 0.97(4) . ?
C272 H27D 0.99(4) . ?
C273 H27G 1.01(4) . ?
C273 H27H 1.00(3) . ?
C273 H27I 1.05(4) . ?
C281 H28C 1.03(7) . ?
C281 H28A 1.02(5) . ?
C281 H28B 0.97(5) . ?
C282 H28F 1.00(5) . ?
C282 H28D 1.03(5) . ?
C282 H28E 0.94(4) . ?
C283 H28I 0.92(5) . ?
C283 H28G 1.06(4) . ?
C283 H28H 0.98(6) . ?
C50 C51 1.419(4) . ?
C50 C54 1.429(4) . ?
C50 H50 0.93(4) . ?
C51 C52 1.422(4) . ?
C51 H51 0.95(4) . ?
C52 C53 1.427(4) . ?
C52 H52 0.96(4) . ?
C53 C54 1.419(4) . ?
C53 H53 0.97(4) . ?
C54 H54 0.89(4) . ?
C55 C56 1.424(5) . ?
C55 C59 1.426(4) . ?
C55 H55 0.93(4) . ?
C56 C57 1.423(5) . ?
C56 H56 0.90(4) . ?
C57 C58 1.422(4) . ?
C57 H57 0.90(4) . ?
C58 C59 1.422(4) . ?
C58 H58 0.90(4) . ?
C59 H59 0.92(3) . ?
O6 C64 1.433(3) . ?
O6 C61 1.435(4) . ?
C61 C62 1.522(4) . ?
C61 H61A 0.95(4) . ?
C61 H61B 1.00(5) . ?
C62 C63 1.520(4) . ?
C62 H62A 1.04(5) . ?
C62 H62B 1.09(5) . ?
C63 C64 1.507(4) . ?
C63 H63A 0.96(4) . ?
C63 H63B 0.97(4) . ?
C64 H64B 1.03(5) . ?
C64 H64A 0.98(4) . ?
O7 C71 1.426(8) . ?
O7 C74 1.488(8) . ?
C71 C72 1.568(9) . ?
C71 H71A 0.9900 . ?
C71 H71B 0.9900 . ?
C72 C73 1.509(8) . ?
C72 H72A 0.9900 . ?
C72 H72B 0.9900 . ?
C73 C74 1.471(9) . ?
C73 H73A 0.9900 . ?
C73 H73B 0.9900 . ?
C74 H74A 0.9900 . ?
C74 H74B 0.9900 . ?
O8 C81 1.444(8) 3_655 ?
O8 C81 1.444(7) . ?
C81 C82 1.409(11) . ?
C81 H81A 0.9900 . ?
C81 H81B 0.9900 . ?
C82 C82 1.415(15) 3_655 ?
C82 H82A 0.9900 . ?
C82 H82B 0.9900 . ?
